data_7704842
loop_
_publ_author_name
'Fokwa, Hilary D.'
'Vidlak, Julia F.'
'Weinberg, Sophie C.'
'Duplessis, Isaiah D.'
'Schley, Nathan D.'
'Johnson, Miles W.'

_publ_section_title
;
 Study and modular synthesis of unsymmetrical bis(phosphino)pyrrole
 ligands.
;
_journal_issue 29
_journal_name_full 'Dalton transactions (Cambridge, England : 2003)'
_journal_page_first 9957
_journal_page_last 9960
_journal_paper_doi 10.1039/d0dt02063j
_journal_volume 49
_journal_year 2020
_chemical_formula_moiety 'C24 H28 Cl2 Ni P2, 2(C H2 Cl2)'
_chemical_formula_sum 'C26 H32 Cl6 Ni P2'
_chemical_formula_weight 677.86
_space_group_crystal_system triclinic
_space_group_IT_number 2
_space_group_name_Hall '-P 1'
_space_group_name_H-M_alt 'P -1'
_atom_sites_solution_hydrogens geom
_atom_sites_solution_primary dual
_audit_creation_date 2019-06-20
_audit_creation_method
;
Olex2 1.2
(compiled 2018.05.29 svn.r3508 for OlexSys, GUI svn.r5506)
;
_audit_update_record
;
2020-02-18 deposited with the CCDC.	2020-07-14 downloaded from the CCDC.
;
_cell_angle_alpha 83.8079(17)
_cell_angle_beta 86.3096(16)
_cell_angle_gamma 73.1764(18)
_cell_formula_units_Z 2
_cell_length_a 8.43393(15)
_cell_length_b 10.5673(2)
_cell_length_c 17.8435(4)
_cell_measurement_reflns_used 18084
_cell_measurement_temperature 100.01(10)
_cell_measurement_theta_max 72.1040
_cell_measurement_theta_min 4.3760
_cell_volume 1512.42(5)
_computing_cell_refinement 'CrysAlisPro 1.171.38.46 (Rigaku OD, 2015)'
_computing_data_collection 'CrysAlisPro 1.171.38.46 (Rigaku OD, 2015)'
_computing_data_reduction 'CrysAlisPro 1.171.38.46 (Rigaku OD, 2015)'
_computing_molecular_graphics 'Olex2 (Dolomanov et al., 2009)'
_computing_publication_material 'Olex2 (Dolomanov et al., 2009)'
_computing_structure_refinement 'ShelXL (Sheldrick, 2015)'
_computing_structure_solution 'ShelXT (Sheldrick, 2015)'
_diffrn_ambient_environment N~2~
_diffrn_ambient_temperature 100.01(10)
_diffrn_detector 'CCD plate'
_diffrn_detector_area_resol_mean 8.1506
_diffrn_detector_type EosS2
_diffrn_measured_fraction_theta_full 1.000
_diffrn_measured_fraction_theta_max 0.990
_diffrn_measurement_details
;
List of Runs (angles in degrees, time in seconds):

  # Type    Start    End  Width  t~exp~   \w     \q     \k     \f   Frames
#--------------------------------------------------------------------------
  1  \w    -66.00  35.00   1.00    1.00    --  -36.45  19.00 -30.00  101
  2  \w    -66.00  35.00   1.00    1.00    --  -36.45  19.00  60.00  101
  3  \w   -104.00 -55.00   1.00    1.00    --  -36.45-152.00  74.00   49
  4  \w   -106.00 -18.00   1.00    1.00    --  -36.45 -38.00-120.00   88
  5  \w   -104.00 -20.00   1.00    1.00    --  -36.45 -57.00  90.00   84
  6  \w     23.00  90.00   1.00    1.00    --   36.45-125.00  60.00   67
  7  \w     23.00  90.00   1.00    1.00    --   36.45-125.00  90.00   67
  8  \w     23.00  90.00   1.00    1.00    --   36.45-125.00-120.00   67
  9  \w     39.00 115.00   1.00    1.00    --  108.65-111.00 120.00   76
 10  \w     39.00 109.00   1.00    1.00    --  108.65 -94.00-120.00   70
 11  \w     91.00 176.00   1.00    1.00    --  108.65  61.00-150.00   85
 12  \w     41.00 135.00   1.00    1.00    --  108.65 -77.00 -60.00   94
 13  \w     39.00 109.00   1.00    1.00    --  108.65 -94.00   0.00   70
 14  \w     82.00 176.00   1.00    1.00    --  108.65  77.00  30.00   94
 15  \w     39.00 115.00   1.00    1.00    --  108.65-111.00 -60.00   76
 16  \w     40.00 126.00   1.00    1.00    --  108.65 -45.00  60.00   86
 17  \w     40.00 126.00   1.00    1.00    --  108.65 -45.00 -30.00   86
 18  \w     82.00 176.00   1.00    1.00    --  108.65  77.00-180.00   94
 19  \w     40.00 126.00   1.00    1.00    --  108.65 -45.00-120.00   86
 20  \w     39.00 178.00   1.00    1.00    --  108.65   0.00-180.00  139
 21  \w     41.00 135.00   1.00    1.00    --  108.65 -77.00 120.00   94
 22  \w    -53.00  31.00   1.00    1.00    --  -36.45  57.00 150.00   84
 23  \w   -104.00 -10.00   1.00    1.00    --  -36.45 -77.00 -90.00   94
 24  \w   -104.00 -20.00   1.00    1.00    --  -36.45 -57.00   0.00   84
 25  \w   -104.00 -10.00   1.00    1.00    --  -36.45 -77.00  60.00   94
 26  \w   -104.00 -10.00   1.00    1.00    --  -36.45 -77.00   0.00   94
 27  \w   -104.00 -10.00   1.00    1.00    --  -36.45 -77.00-180.00   94
 28  \w     70.00 178.00   1.00    1.00    --  108.65  15.00 -30.00  108
 29  \w     82.00 176.00   1.00    1.00    --  108.65  77.00   0.00   94
 30  \w     91.00 177.00   1.00    1.00    --  108.65  45.00 -30.00   86
 31  \w     82.00 176.00   1.00    1.00    --  108.65  77.00  60.00   94
 32  \w     82.00 176.00   1.00    1.00    --  108.65  77.00 120.00   94
 33  \w     87.00 178.00   1.00    1.00    --  108.65  30.00 -90.00   91
 34  \w     82.00 176.00   1.00    1.00    --  108.65  77.00 150.00   94
 35  \w     82.00 130.00   1.00    1.00    --  108.65  77.00  90.00   48
 36  \w     91.00 177.00   1.00    1.00    --  108.65  45.00   0.00   86
;
_diffrn_measurement_device 'four-circle diffractometer'
_diffrn_measurement_device_type 'SuperNova, Dual, Cu at zero, EosS2'
_diffrn_measurement_method '\w scans'
_diffrn_orient_matrix_type 'CrysAlisPro convention (1999,Acta A55,543-557)'
_diffrn_orient_matrix_UB_11 0.1824067000
_diffrn_orient_matrix_UB_12 -0.0823070000
_diffrn_orient_matrix_UB_13 0.0085177000
_diffrn_orient_matrix_UB_21 0.0188644000
_diffrn_orient_matrix_UB_22 -0.0080681000
_diffrn_orient_matrix_UB_23 -0.0859449000
_diffrn_orient_matrix_UB_31 0.0532179000
_diffrn_orient_matrix_UB_32 0.1286910000
_diffrn_orient_matrix_UB_33 -0.0095898000
_diffrn_radiation_monochromator mirror
_diffrn_radiation_probe x-ray
_diffrn_radiation_type CuK\a
_diffrn_radiation_wavelength 1.54184
_diffrn_reflns_av_R_equivalents 0.0217
_diffrn_reflns_av_unetI/netI 0.0165
_diffrn_reflns_Laue_measured_fraction_full 1.000
_diffrn_reflns_Laue_measured_fraction_max 0.990
_diffrn_reflns_limit_h_max 10
_diffrn_reflns_limit_h_min -10
_diffrn_reflns_limit_k_max 12
_diffrn_reflns_limit_k_min -11
_diffrn_reflns_limit_l_max 22
_diffrn_reflns_limit_l_min -22
_diffrn_reflns_number 22626
_diffrn_reflns_point_group_measured_fraction_full 1.000
_diffrn_reflns_point_group_measured_fraction_max 0.990
_diffrn_reflns_theta_full 67.684
_diffrn_reflns_theta_max 72.271
_diffrn_reflns_theta_min 2.492
_diffrn_source 'micro-focus sealed X-ray tube'
_diffrn_source_type 'SuperNova (Cu) X-ray Source'
_exptl_absorpt_coefficient_mu 6.919
_exptl_absorpt_correction_T_max 0.885
_exptl_absorpt_correction_T_min 0.182
_exptl_absorpt_correction_type gaussian
_exptl_absorpt_process_details
;
CrysAlisPro 1.171.38.46 (Rigaku Oxford Diffraction, 2015)
Numerical absorption correction based on gaussian integration over
			a multifaceted crystal model
Empirical absorption correction using spherical harmonics,
 implemented in SCALE3 ABSPACK scaling algorithm.
;
_exptl_crystal_colour yellow
_exptl_crystal_colour_primary yellow
_exptl_crystal_density_diffrn 1.489
_exptl_crystal_description block
_exptl_crystal_F_000 696
_exptl_crystal_recrystallization_method 'Re-crystallisation from solvent'
_exptl_crystal_size_max 0.406
_exptl_crystal_size_mid 0.231
_exptl_crystal_size_min 0.167
_refine_diff_density_max 0.363
_refine_diff_density_min -0.381
_refine_diff_density_rms 0.066
_refine_ls_extinction_method none
_refine_ls_goodness_of_fit_ref 1.092
_refine_ls_hydrogen_treatment constr
_refine_ls_matrix_type full
_refine_ls_number_parameters 320
_refine_ls_number_reflns 5910
_refine_ls_number_restraints 0
_refine_ls_restrained_S_all 1.092
_refine_ls_R_factor_all 0.0255
_refine_ls_R_factor_gt 0.0249
_refine_ls_shift/su_max 0.002
_refine_ls_shift/su_mean 0.000
_refine_ls_structure_factor_coef Fsqd
_refine_ls_weighting_details 'w=1/[\s^2^(Fo^2^)+(0.0298P)^2^+0.9148P] where P=(Fo^2^+2Fc^2^)/3'
_refine_ls_weighting_scheme calc
_refine_ls_wR_factor_gt 0.0633
_refine_ls_wR_factor_ref 0.0637
_reflns_Friedel_coverage 0.000
_reflns_number_gt 5783
_reflns_number_total 5910
_reflns_threshold_expression 'I > 2\s(I)'
_cod_data_source_file d0dt02063j2.cif
_cod_data_source_block jfv-i-007
_cod_depositor_comments 'Adding full bibliography for 7704840--7704845.cif.'
_cod_database_code 7704842
_shelx_shelxl_version_number 2018/1
_chemical_oxdiff_formula C26H32Cl6NiP2
_shelx_space_group_comment
;
The symmetry employed for this shelxl refinement is uniquely defined
by the following loop, which should always be used as a source of
symmetry information in preference to the above space-group names.
They are only intended as comments.
;
_reflns_odcompleteness_completeness 100.00
_reflns_odcompleteness_iscentric 1
_reflns_odcompleteness_theta 66.49
_olex2_refinement_description
;
1. Fixed Uiso
 At 1.2 times of:
  All C(H) groups, All C(H,H) groups
 At 1.5 times of:
  All C(H,H,H) groups
2.a Ternary CH refined with riding coordinates:
 C7(H7), C10(H10)
2.b Secondary CH2 refined with riding coordinates:
 C25(H25A,H25B), C26(H26A,H26B)
2.c Aromatic/amide H refined with riding coordinates:
 C3(H3), C4(H4), C5(H5), C6(H6), C14(H14), C15(H15), C16(H16), C17(H17),
 C18(H18), C20(H20), C21(H21), C22(H22), C23(H23), C24(H24)
2.d Idealised Me refined as rotating group:
 C8(H8A,H8B,H8C), C9(H9A,H9B,H9C), C11(H11A,H11B,H11C), C12(H12A,H12B,H12C)
;
_olex2_date_sample_data_collection 2019-06-19
_olex2_exptl_crystal_mounting_method 'mounted in a polyimide loop'
_olex2_submission_special_instructions 'No special instructions were received'
_oxdiff_exptl_absorpt_empirical_details
;
Empirical correction (ABSPACK) includes:
- Absorption correction using spherical harmonics
- Frame scaling
;
_oxdiff_exptl_absorpt_empirical_full_max 1.229
_oxdiff_exptl_absorpt_empirical_full_min 0.853

loop_
_space_group_symop_operation_xyz
'x, y, z'
'-x, -y, -z'

loop_
_atom_site_label
_atom_site_type_symbol
_atom_site_fract_x
_atom_site_fract_y
_atom_site_fract_z
_atom_site_U_iso_or_equiv
_atom_site_adp_type
_atom_site_occupancy
_atom_site_site_symmetry_order
_atom_site_calc_flag
_atom_site_refinement_flags_posn
_atom_site_refinement_flags_adp
_atom_site_refinement_flags_occupancy
_atom_site_disorder_assembly
_atom_site_disorder_group
Ni1 Ni 0.59224(3) 0.06220(2) 0.78374(2) 0.00953(7) Uani 1 1 d . . . . .
Cl1 Cl 0.69307(4) -0.09921(3) 0.70885(2) 0.01441(8) Uani 1 1 d . . . . .
Cl2 Cl 0.50854(4) -0.06642(3) 0.87283(2) 0.01559(8) Uani 1 1 d . . . . .
P1 P 0.50054(4) 0.22750(3) 0.85139(2) 0.00986(8) Uani 1 1 d . . . . .
P2 P 0.69168(4) 0.18750(3) 0.70415(2) 0.00945(8) Uani 1 1 d . . . . .
C1 C 0.55692(17) 0.37120(14) 0.80408(8) 0.0115(3) Uani 1 1 d . . . . .
C2 C 0.65984(17) 0.34811(14) 0.73930(8) 0.0114(3) Uani 1 1 d . . . . .
C3 C 0.72239(19) 0.44846(15) 0.70290(8) 0.0156(3) Uani 1 1 d . . . . .
H3 H 0.793809 0.431974 0.660866 0.019 Uiso 1 1 calc R . . . .
C4 C 0.6773(2) 0.57263(15) 0.72983(9) 0.0168(3) Uani 1 1 d . . . . .
H4 H 0.720229 0.639079 0.706260 0.020 Uiso 1 1 calc R . . . .
C5 C 0.5683(2) 0.59855(15) 0.79189(9) 0.0168(3) Uani 1 1 d . . . . .
H5 H 0.535311 0.683097 0.808411 0.020 Uiso 1 1 calc R . . . .
C6 C 0.50838(19) 0.49835(15) 0.82930(8) 0.0149(3) Uani 1 1 d . . . . .
H6 H 0.436183 0.515740 0.871012 0.018 Uiso 1 1 calc R . . . .
C7 C 0.60103(18) 0.19050(15) 0.94307(8) 0.0137(3) Uani 1 1 d . . . . .
H7 H 0.557251 0.123131 0.972167 0.016 Uiso 1 1 calc R . . . .
C8 C 0.5637(2) 0.30923(16) 0.99011(9) 0.0186(3) Uani 1 1 d . . . . .
H8A H 0.617903 0.372555 0.966837 0.028 Uiso 1 1 calc GR . . . .
H8B H 0.603627 0.279473 1.040000 0.028 Uiso 1 1 calc GR . . . .
H8C H 0.446241 0.350146 0.992992 0.028 Uiso 1 1 calc GR . . . .
C9 C 0.78757(19) 0.12831(18) 0.93193(9) 0.0213(3) Uani 1 1 d . . . . .
H9A H 0.807278 0.047076 0.908706 0.032 Uiso 1 1 calc GR . . . .
H9B H 0.838648 0.110022 0.979981 0.032 Uiso 1 1 calc GR . . . .
H9C H 0.833963 0.188782 0.900113 0.032 Uiso 1 1 calc GR . . . .
C10 C 0.27544(18) 0.29169(15) 0.87006(9) 0.0144(3) Uani 1 1 d . . . . .
H10 H 0.256715 0.376102 0.892042 0.017 Uiso 1 1 calc R . . . .
C11 C 0.20343(19) 0.20211(17) 0.92668(10) 0.0219(3) Uani 1 1 d . . . . .
H11A H 0.208442 0.121757 0.904929 0.033 Uiso 1 1 calc GR . . . .
H11B H 0.090145 0.247305 0.939111 0.033 Uiso 1 1 calc GR . . . .
H11C H 0.266439 0.180974 0.971574 0.033 Uiso 1 1 calc GR . . . .
C12 C 0.18545(19) 0.32327(17) 0.79542(9) 0.0210(3) Uani 1 1 d . . . . .
H12A H 0.228095 0.385245 0.762959 0.031 Uiso 1 1 calc GR . . . .
H12B H 0.068936 0.361303 0.805130 0.031 Uiso 1 1 calc GR . . . .
H12C H 0.202931 0.243038 0.771433 0.031 Uiso 1 1 calc GR . . . .
C13 C 0.59567(17) 0.22690(15) 0.61273(8) 0.0124(3) Uani 1 1 d . . . . .
C14 C 0.63890(19) 0.13440(16) 0.55903(9) 0.0174(3) Uani 1 1 d . . . . .
H14 H 0.718416 0.053570 0.569609 0.021 Uiso 1 1 calc R . . . .
C15 C 0.5633(2) 0.16313(18) 0.49005(9) 0.0220(3) Uani 1 1 d . . . . .
H15 H 0.592140 0.101201 0.454599 0.026 Uiso 1 1 calc R . . . .
C16 C 0.4448(2) 0.28374(18) 0.47347(9) 0.0224(3) Uani 1 1 d . . . . .
H16 H 0.395715 0.303089 0.426823 0.027 Uiso 1 1 calc R . . . .
C17 C 0.4003(2) 0.37483(18) 0.52667(10) 0.0228(3) Uani 1 1 d . . . . .
H17 H 0.320135 0.455230 0.515877 0.027 Uiso 1 1 calc R . . . .
C18 C 0.47469(19) 0.34695(16) 0.59633(9) 0.0170(3) Uani 1 1 d . . . . .
H18 H 0.443644 0.408494 0.631962 0.020 Uiso 1 1 calc R . . . .
C19 C 0.91288(17) 0.12682(15) 0.68440(8) 0.0132(3) Uani 1 1 d . . . . .
C20 C 1.01163(19) 0.03717(15) 0.73787(9) 0.0161(3) Uani 1 1 d . . . . .
H20 H 0.962668 0.003906 0.780757 0.019 Uiso 1 1 calc R . . . .
C21 C 1.18282(19) -0.00234(17) 0.72706(10) 0.0206(3) Uani 1 1 d . . . . .
H21 H 1.248455 -0.061778 0.762780 0.025 Uiso 1 1 calc R . . . .
C22 C 1.25591(19) 0.04688(18) 0.66298(10) 0.0227(4) Uani 1 1 d . . . . .
H22 H 1.370623 0.020815 0.656023 0.027 Uiso 1 1 calc R . . . .
C23 C 1.1588(2) 0.13461(18) 0.60936(10) 0.0234(4) Uani 1 1 d . . . . .
H23 H 1.208502 0.166686 0.566321 0.028 Uiso 1 1 calc R . . . .
C24 C 0.98703(19) 0.17505(16) 0.61959(9) 0.0186(3) Uani 1 1 d . . . . .
H24 H 0.921975 0.233884 0.583455 0.022 Uiso 1 1 calc R . . . .
Cl3 Cl 0.88546(5) 0.55013(5) 0.91975(2) 0.03050(10) Uani 1 1 d . . . . .
Cl4 Cl 1.07440(6) 0.74253(5) 0.88672(3) 0.03741(12) Uani 1 1 d . . . . .
C25 C 0.9156(2) 0.6827(2) 0.85693(11) 0.0294(4) Uani 1 1 d . . . . .
H25A H 0.813101 0.754192 0.853845 0.035 Uiso 1 1 calc R . . . .
H25B H 0.944690 0.652850 0.806998 0.035 Uiso 1 1 calc R . . . .
Cl5 Cl 0.22906(6) 0.66664(5) 0.68238(3) 0.03347(11) Uani 1 1 d . . . . .
Cl6 Cl -0.00576(6) 0.64920(6) 0.57347(3) 0.03895(12) Uani 1 1 d . . . . .
C26 C 0.0815(2) 0.75524(19) 0.61661(11) 0.0278(4) Uani 1 1 d . . . . .
H26A H 0.133571 0.803514 0.578081 0.033 Uiso 1 1 calc R . . . .
H26B H -0.005983 0.819519 0.641808 0.033 Uiso 1 1 calc R . . . .

loop_
_atom_site_aniso_label
_atom_site_aniso_U_11
_atom_site_aniso_U_22
_atom_site_aniso_U_33
_atom_site_aniso_U_23
_atom_site_aniso_U_13
_atom_site_aniso_U_12
Ni1 0.01174(12) 0.00704(13) 0.01031(12) -0.00096(9) -0.00008(9) -0.00348(9)
Cl1 0.01824(16) 0.00887(16) 0.01657(16) -0.00388(12) 0.00167(13) -0.00408(12)
Cl2 0.02291(17) 0.01203(17) 0.01326(16) 0.00040(12) 0.00182(13) -0.00830(13)
P1 0.01144(16) 0.00911(17) 0.00985(16) -0.00178(13) 0.00019(12) -0.00404(13)
P2 0.01085(16) 0.00781(17) 0.00993(16) -0.00115(13) 0.00017(12) -0.00302(13)
C1 0.0136(6) 0.0101(7) 0.0118(7) -0.0007(5) -0.0026(5) -0.0044(5)
C2 0.0141(6) 0.0088(7) 0.0120(7) -0.0006(5) -0.0031(5) -0.0038(5)
C3 0.0208(7) 0.0143(7) 0.0134(7) -0.0006(6) -0.0001(6) -0.0081(6)
C4 0.0251(8) 0.0121(7) 0.0164(7) 0.0018(6) -0.0058(6) -0.0101(6)
C5 0.0243(8) 0.0088(7) 0.0181(7) -0.0027(6) -0.0060(6) -0.0042(6)
C6 0.0179(7) 0.0127(7) 0.0143(7) -0.0035(6) -0.0009(6) -0.0038(6)
C7 0.0176(7) 0.0146(7) 0.0104(7) -0.0004(5) -0.0016(5) -0.0071(6)
C8 0.0255(8) 0.0194(8) 0.0136(7) -0.0043(6) -0.0011(6) -0.0095(6)
C9 0.0176(7) 0.0272(9) 0.0189(8) -0.0039(7) -0.0053(6) -0.0045(6)
C10 0.0122(6) 0.0137(7) 0.0178(7) -0.0061(6) 0.0016(5) -0.0033(5)
C11 0.0152(7) 0.0232(9) 0.0279(9) -0.0031(7) 0.0060(6) -0.0074(6)
C12 0.0160(7) 0.0223(8) 0.0238(8) -0.0060(7) -0.0038(6) -0.0022(6)
C13 0.0130(6) 0.0131(7) 0.0118(7) 0.0013(5) 0.0000(5) -0.0057(5)
C14 0.0193(7) 0.0171(8) 0.0158(7) -0.0030(6) 0.0002(6) -0.0047(6)
C15 0.0253(8) 0.0294(9) 0.0144(7) -0.0064(7) 0.0013(6) -0.0112(7)
C16 0.0233(8) 0.0336(10) 0.0128(7) 0.0046(7) -0.0052(6) -0.0137(7)
C17 0.0214(8) 0.0217(8) 0.0233(8) 0.0056(7) -0.0070(6) -0.0043(6)
C18 0.0177(7) 0.0149(8) 0.0181(7) -0.0016(6) -0.0018(6) -0.0039(6)
C19 0.0112(6) 0.0116(7) 0.0177(7) -0.0051(6) 0.0005(5) -0.0037(5)
C20 0.0165(7) 0.0152(7) 0.0177(7) -0.0042(6) -0.0022(6) -0.0050(6)
C21 0.0159(7) 0.0199(8) 0.0265(8) -0.0095(7) -0.0077(6) -0.0020(6)
C22 0.0121(7) 0.0277(9) 0.0318(9) -0.0168(7) 0.0016(6) -0.0066(6)
C23 0.0182(8) 0.0287(9) 0.0261(9) -0.0081(7) 0.0073(6) -0.0109(7)
C24 0.0167(7) 0.0196(8) 0.0200(8) -0.0026(6) 0.0026(6) -0.0062(6)
Cl3 0.0312(2) 0.0291(2) 0.0241(2) -0.00008(17) -0.00387(16) 0.00233(17)
Cl4 0.0302(2) 0.0500(3) 0.0339(2) -0.0109(2) -0.00491(18) -0.0112(2)
C25 0.0261(9) 0.0331(10) 0.0253(9) 0.0024(8) -0.0109(7) -0.0024(8)
Cl5 0.0379(2) 0.0253(2) 0.0317(2) -0.00614(18) -0.01074(18) 0.00305(18)
Cl6 0.0302(2) 0.0585(3) 0.0319(2) -0.0056(2) -0.00078(18) -0.0181(2)
C26 0.0215(8) 0.0264(9) 0.0306(9) 0.0038(7) 0.0007(7) -0.0016(7)

loop_
_atom_type_symbol
_atom_type_description
_atom_type_scat_dispersion_real
_atom_type_scat_dispersion_imag
_atom_type_scat_source
C C 0.0181 0.0091 'International Tables Vol C Tables 4.2.6.8 and 6.1.1.4'
H H 0.0000 0.0000 'International Tables Vol C Tables 4.2.6.8 and 6.1.1.4'
Cl Cl 0.3639 0.7018 'International Tables Vol C Tables 4.2.6.8 and 6.1.1.4'
Ni Ni -3.0029 0.5091 'International Tables Vol C Tables 4.2.6.8 and 6.1.1.4'
P P 0.2955 0.4335 'International Tables Vol C Tables 4.2.6.8 and 6.1.1.4'

loop_
_exptl_crystal_face_index_h
_exptl_crystal_face_index_k
_exptl_crystal_face_index_l
_exptl_crystal_face_perp_dist
0 7 1 0.0574
-1 -7 0 0.0908
-5 -1 2 0.0899
5 -1 -1 0.0839
-2 0 11 0.1299
1 0 -11 0.1337

loop_
_geom_angle_atom_site_label_1
_geom_angle_atom_site_label_2
_geom_angle_atom_site_label_3
_geom_angle
_geom_angle_site_symmetry_1
_geom_angle_site_symmetry_3
_geom_angle_publ_flag
Cl2 Ni1 Cl1 94.019(15) . . ?
P1 Ni1 Cl1 176.293(17) . . ?
P1 Ni1 Cl2 89.674(15) . . ?
P2 Ni1 Cl1 87.763(15) . . ?
P2 Ni1 Cl2 174.510(18) . . ?
P2 Ni1 P1 88.530(16) . . ?
C1 P1 Ni1 109.01(5) . . ?
C1 P1 C7 106.32(7) . . ?
C1 P1 C10 103.55(7) . . ?
C7 P1 Ni1 110.52(5) . . ?
C7 P1 C10 107.55(7) . . ?
C10 P1 Ni1 119.03(5) . . ?
C2 P2 Ni1 110.07(5) . . ?
C2 P2 C13 104.08(7) . . ?
C13 P2 Ni1 115.41(5) . . ?
C19 P2 Ni1 114.97(5) . . ?
C19 P2 C2 105.35(7) . . ?
C19 P2 C13 105.96(7) . . ?
C2 C1 P1 115.91(11) . . ?
C2 C1 C6 119.33(13) . . ?
C6 C1 P1 124.74(11) . . ?
C1 C2 P2 115.68(11) . . ?
C3 C2 P2 123.85(11) . . ?
C3 C2 C1 120.34(13) . . ?
C2 C3 H3 120.2 . . ?
C4 C3 C2 119.60(14) . . ?
C4 C3 H3 120.2 . . ?
C3 C4 H4 119.8 . . ?
C3 C4 C5 120.45(14) . . ?
C5 C4 H4 119.8 . . ?
C4 C5 H5 119.9 . . ?
C6 C5 C4 120.19(14) . . ?
C6 C5 H5 119.9 . . ?
C1 C6 H6 120.0 . . ?
C5 C6 C1 119.95(14) . . ?
C5 C6 H6 120.0 . . ?
P1 C7 H7 106.9 . . ?
C8 C7 P1 114.24(11) . . ?
C8 C7 H7 106.9 . . ?
C9 C7 P1 110.22(10) . . ?
C9 C7 H7 106.9 . . ?
C9 C7 C8 111.37(13) . . ?
C7 C8 H8A 109.5 . . ?
C7 C8 H8B 109.5 . . ?
C7 C8 H8C 109.5 . . ?
H8A C8 H8B 109.5 . . ?
H8A C8 H8C 109.5 . . ?
H8B C8 H8C 109.5 . . ?
C7 C9 H9A 109.5 . . ?
C7 C9 H9B 109.5 . . ?
C7 C9 H9C 109.5 . . ?
H9A C9 H9B 109.5 . . ?
H9A C9 H9C 109.5 . . ?
H9B C9 H9C 109.5 . . ?
P1 C10 H10 106.9 . . ?
C11 C10 P1 114.15(11) . . ?
C11 C10 H10 106.9 . . ?
C11 C10 C12 111.97(13) . . ?
C12 C10 P1 109.70(10) . . ?
C12 C10 H10 106.9 . . ?
C10 C11 H11A 109.5 . . ?
C10 C11 H11B 109.5 . . ?
C10 C11 H11C 109.5 . . ?
H11A C11 H11B 109.5 . . ?
H11A C11 H11C 109.5 . . ?
H11B C11 H11C 109.5 . . ?
C10 C12 H12A 109.5 . . ?
C10 C12 H12B 109.5 . . ?
C10 C12 H12C 109.5 . . ?
H12A C12 H12B 109.5 . . ?
H12A C12 H12C 109.5 . . ?
H12B C12 H12C 109.5 . . ?
C14 C13 P2 120.01(11) . . ?
C18 C13 P2 120.71(11) . . ?
C18 C13 C14 119.24(14) . . ?
C13 C14 H14 120.0 . . ?
C15 C14 C13 120.06(15) . . ?
C15 C14 H14 120.0 . . ?
C14 C15 H15 119.7 . . ?
C14 C15 C16 120.50(15) . . ?
C16 C15 H15 119.7 . . ?
C15 C16 H16 120.2 . . ?
C17 C16 C15 119.67(15) . . ?
C17 C16 H16 120.2 . . ?
C16 C17 H17 119.8 . . ?
C16 C17 C18 120.41(15) . . ?
C18 C17 H17 119.8 . . ?
C13 C18 H18 119.9 . . ?
C17 C18 C13 120.10(15) . . ?
C17 C18 H18 119.9 . . ?
C20 C19 P2 118.91(11) . . ?
C20 C19 C24 119.69(14) . . ?
C24 C19 P2 121.25(12) . . ?
C19 C20 H20 120.0 . . ?
C21 C20 C19 120.08(15) . . ?
C21 C20 H20 120.0 . . ?
C20 C21 H21 120.0 . . ?
C22 C21 C20 119.99(15) . . ?
C22 C21 H21 120.0 . . ?
C21 C22 H22 119.9 . . ?
C23 C22 C21 120.27(15) . . ?
C23 C22 H22 119.9 . . ?
C22 C23 H23 119.9 . . ?
C22 C23 C24 120.27(16) . . ?
C24 C23 H23 119.9 . . ?
C19 C24 H24 120.2 . . ?
C23 C24 C19 119.69(15) . . ?
C23 C24 H24 120.2 . . ?
Cl3 C25 Cl4 111.34(9) . . ?
Cl3 C25 H25A 109.4 . . ?
Cl3 C25 H25B 109.4 . . ?
Cl4 C25 H25A 109.4 . . ?
Cl4 C25 H25B 109.4 . . ?
H25A C25 H25B 108.0 . . ?
Cl5 C26 Cl6 111.87(10) . . ?
Cl5 C26 H26A 109.2 . . ?
Cl5 C26 H26B 109.2 . . ?
Cl6 C26 H26A 109.2 . . ?
Cl6 C26 H26B 109.2 . . ?
H26A C26 H26B 107.9 . . ?

loop_
_geom_bond_atom_site_label_1
_geom_bond_atom_site_label_2
_geom_bond_distance
_geom_bond_site_symmetry_2
_geom_bond_publ_flag
Ni1 Cl1 2.2189(4) . ?
Ni1 Cl2 2.1949(4) . ?
Ni1 P1 2.1586(4) . ?
Ni1 P2 2.1347(4) . ?
P1 C1 1.8261(15) . ?
P1 C7 1.8428(15) . ?
P1 C10 1.8431(15) . ?
P2 C2 1.8139(15) . ?
P2 C13 1.8217(15) . ?
P2 C19 1.8131(15) . ?
C1 C2 1.399(2) . ?
C1 C6 1.401(2) . ?
C2 C3 1.398(2) . ?
C3 H3 0.9300 . ?
C3 C4 1.386(2) . ?
C4 H4 0.9300 . ?
C4 C5 1.391(2) . ?
C5 H5 0.9300 . ?
C5 C6 1.391(2) . ?
C6 H6 0.9300 . ?
C7 H7 0.9800 . ?
C7 C8 1.531(2) . ?
C7 C9 1.528(2) . ?
C8 H8A 0.9600 . ?
C8 H8B 0.9600 . ?
C8 H8C 0.9600 . ?
C9 H9A 0.9600 . ?
C9 H9B 0.9600 . ?
C9 H9C 0.9600 . ?
C10 H10 0.9800 . ?
C10 C11 1.527(2) . ?
C10 C12 1.533(2) . ?
C11 H11A 0.9600 . ?
C11 H11B 0.9600 . ?
C11 H11C 0.9600 . ?
C12 H12A 0.9600 . ?
C12 H12B 0.9600 . ?
C12 H12C 0.9600 . ?
C13 C14 1.399(2) . ?
C13 C18 1.395(2) . ?
C14 H14 0.9300 . ?
C14 C15 1.386(2) . ?
C15 H15 0.9300 . ?
C15 C16 1.389(3) . ?
C16 H16 0.9300 . ?
C16 C17 1.382(3) . ?
C17 H17 0.9300 . ?
C17 C18 1.393(2) . ?
C18 H18 0.9300 . ?
C19 C20 1.397(2) . ?
C19 C24 1.397(2) . ?
C20 H20 0.9300 . ?
C20 C21 1.389(2) . ?
C21 H21 0.9300 . ?
C21 C22 1.387(3) . ?
C22 H22 0.9300 . ?
C22 C23 1.384(3) . ?
C23 H23 0.9300 . ?
C23 C24 1.393(2) . ?
C24 H24 0.9300 . ?
Cl3 C25 1.764(2) . ?
Cl4 C25 1.769(2) . ?
C25 H25A 0.9700 . ?
C25 H25B 0.9700 . ?
Cl5 C26 1.7548(18) . ?
Cl6 C26 1.768(2) . ?
C26 H26A 0.9700 . ?
C26 H26B 0.9700 . ?

loop_
_exptl_oxdiff_crystal_face_indexfrac_h
_exptl_oxdiff_crystal_face_indexfrac_k
_exptl_oxdiff_crystal_face_indexfrac_l
_exptl_oxdiff_crystal_face_x
_exptl_oxdiff_crystal_face_y
_exptl_oxdiff_crystal_face_z
0.0035 7.0042 1.0087 -0.5673 -0.1431 0.8919
-1.0030 -7.0037 -0.0082 0.3934 0.0383 -0.9546
-4.9985 -0.9968 2.0023 -0.8127 -0.2583 -0.4135
4.9975 -1.0051 -1.0050 0.9858 0.1888 0.1462
-1.9985 -0.0037 10.9994 -0.2705 -0.9830 -0.2123
0.9989 0.0047 -10.9986 0.0881 0.9641 0.1592
